data_1562826
loop_
_publ_author_name
'Xia, Zheng-Qiang'
'Wei, Qing'
'Chen, San-Ping'
'Feng, Xin-Ming'
'Xie, Gang'
'Qiao, Cheng-Fang'
'Zhang, Guo-Chun'
'Gao, Sheng-Li'

_publ_section_title
;
 Copper(II)--lanthanide(III) coordination polymers constructed from
 pyridine-2,5-dicarboxylic acid: Preparation, crystal structure and
 photoluminescence
;
_journal_name_full 'Journal of Solid State Chemistry'
_journal_page_first 489
_journal_page_last 498
_journal_paper_doi 10.1016/j.jssc.2012.08.028
_journal_volume 197
_journal_year 2013
_chemical_formula_moiety 'C42 H44 Cu3 N6 O37 Pr2, 4(H2 O)'
_chemical_formula_sum 'C42 H52 Cu3 N6 O41 Pr2'
_chemical_formula_weight 1769.34
_space_group_IT_number 2
_space_group_name_Hall '-P 1'
_space_group_name_H-M_alt 'P -1'
_symmetry_cell_setting triclinic
_symmetry_space_group_name_Hall '-P 1'
_symmetry_space_group_name_H-M 'P -1'
_atom_sites_solution_hydrogens geom
_atom_sites_solution_primary direct
_atom_sites_solution_secondary difmap
_audit_creation_method SHELXL-97
_cell_angle_alpha 77.0230(10)
_cell_angle_beta 84.6130(10)
_cell_angle_gamma 79.4350(10)
_cell_formula_units_Z 2
_cell_length_a 7.4898(5)
_cell_length_b 13.8229(9)
_cell_length_c 28.8356(19)
_cell_measurement_reflns_used 2783
_cell_measurement_temperature 293(2)
_cell_measurement_theta_max 26.45
_cell_measurement_theta_min 2.90
_cell_volume 2855.5(3)
_computing_cell_refinement 'Bruker SAINT'
_computing_data_collection 'Bruker APEX2'
_computing_data_reduction 'Bruker SAINT'
_computing_molecular_graphics 'Bruker SHELXTL'
_computing_publication_material 'Bruker SHELXTL'
_computing_structure_refinement 'SHELXL-97 (Sheldrick, 2008)'
_computing_structure_solution 'SHELXS-97 (Sheldrick, 2008)'
_diffrn_ambient_temperature 293(2)
_diffrn_measured_fraction_theta_full 0.984
_diffrn_measured_fraction_theta_max 0.984
_diffrn_measurement_device_type 'CCD area detector'
_diffrn_measurement_method 'phi and omega scans'
_diffrn_radiation_monochromator graphite
_diffrn_radiation_source 'fine-focus sealed tube'
_diffrn_radiation_type MoK\a
_diffrn_radiation_wavelength 0.71073
_diffrn_reflns_av_R_equivalents 0.0243
_diffrn_reflns_av_sigmaI/netI 0.0546
_diffrn_reflns_limit_h_max 7
_diffrn_reflns_limit_h_min -8
_diffrn_reflns_limit_k_max 16
_diffrn_reflns_limit_k_min -16
_diffrn_reflns_limit_l_max 34
_diffrn_reflns_limit_l_min -34
_diffrn_reflns_number 14402
_diffrn_reflns_theta_full 25.00
_diffrn_reflns_theta_max 25.00
_diffrn_reflns_theta_min 1.45
_diffrn_standards_number 0
_exptl_absorpt_coefficient_mu 2.893
_exptl_absorpt_correction_T_max 0.577
_exptl_absorpt_correction_T_min 0.412
_exptl_absorpt_correction_type empirical
_exptl_absorpt_process_details SADABS
_exptl_crystal_colour blue
_exptl_crystal_density_diffrn 2.058
_exptl_crystal_density_meas 2.058
_exptl_crystal_density_method 'not measured'
_exptl_crystal_description block
_exptl_crystal_F_000 1758
_exptl_crystal_size_max 0.32
_exptl_crystal_size_mid 0.28
_exptl_crystal_size_min 0.19
_refine_diff_density_max 0.811
_refine_diff_density_min -0.779
_refine_diff_density_rms 0.147
_refine_ls_extinction_method none
_refine_ls_goodness_of_fit_ref 2.140
_refine_ls_hydrogen_treatment constr
_refine_ls_matrix_type full
_refine_ls_number_parameters 842
_refine_ls_number_reflns 9882
_refine_ls_number_restraints 0
_refine_ls_restrained_S_all 2.140
_refine_ls_R_factor_all 0.0693
_refine_ls_R_factor_gt 0.0386
_refine_ls_shift/su_max 0.001
_refine_ls_shift/su_mean 0.000
_refine_ls_structure_factor_coef Fsqd
_refine_ls_weighting_details 'calc w=1/[\s^2^(Fo^2^)+(0.0000P)^2^+0.9444P] where P=(Fo^2^+2Fc^2^)/3'
_refine_ls_weighting_scheme calc
_refine_ls_wR_factor_gt 0.0757
_refine_ls_wR_factor_ref 0.1208
_reflns_number_gt 5829
_reflns_number_total 9882
_reflns_threshold_expression >2sigma(I)
_cod_data_source_file JSSC-2013-197-489.cif
_cod_data_source_block 3048
_cod_depositor_comments
;
The following automatic conversions were performed:

data item '_symmetry_cell_setting' value 'Triclinic' was changed to
'triclinic' in accordance with the built-in table derived from the
CIF Core dictionary named 'cif_core.dic' version 2.4.5 last updated
on 2014-11-21.

Automatic conversion script
Id: cif_fix_values 8369 2020-08-20 11:38:08Z andrius 
;
_cod_original_sg_symbol_Hall ' -P 1'
_cod_original_sg_symbol_H-M 'P-1   '
_cod_database_code 1562826

loop_
_symmetry_equiv_pos_as_xyz
'x, y, z'
'-x, -y, -z'

loop_
_atom_site_label
_atom_site_type_symbol
_atom_site_fract_x
_atom_site_fract_y
_atom_site_fract_z
_atom_site_U_iso_or_equiv
_atom_site_adp_type
_atom_site_occupancy
_atom_site_symmetry_multiplicity
_atom_site_calc_flag
_atom_site_refinement_flags
_atom_site_disorder_assembly
_atom_site_disorder_group
Pr1 Pr 0.94548(8) -0.15544(4) 0.10061(2) 0.01905(16) Uani 1 1 d . . .
Pr2 Pr 0.55233(8) 0.65189(4) 0.39764(2) 0.02049(17) Uani 1 1 d . . .
Cu1 Cu 0.48687(17) 0.81761(9) 0.57268(4) 0.0220(3) Uani 1 1 d . . .
Cu2 Cu 0.7311(2) 0.25065(11) 0.25063(5) 0.0266(3) Uani 1 1 d . . .
Cu3 Cu -0.02562(18) 0.31039(9) 0.07597(4) 0.0234(3) Uani 1 1 d . . .
O5 O 0.5784(11) 0.7347(6) 0.3039(3) 0.051(2) Uani 1 1 d . . .
H5A H 0.5895 0.7873 0.3133 0.076 Uiso 1 1 d R . .
H5B H 0.4654 0.7337 0.3036 0.076 Uiso 1 1 d R . .
O6 O 0.7590(11) 0.7868(6) 0.3707(3) 0.054(3) Uani 1 1 d . . .
H6A H 0.8241 0.7377 0.3607 0.081 Uiso 1 1 d R . .
H6B H 0.8039 0.7919 0.3959 0.081 Uiso 1 1 d R . .
O7 O 0.2631(10) 0.7583(5) 0.3686(2) 0.039(2) Uani 1 1 d . . .
H7A H 0.2033 0.7442 0.3481 0.059 Uiso 1 1 d R . .
H7B H 0.1965 0.8051 0.3800 0.059 Uiso 1 1 d R . .
O8 O 0.5676(10) 0.4672(5) 0.4380(2) 0.033(2) Uani 1 1 d . . .
H8A H 0.5951 0.4104 0.4301 0.050 Uiso 1 1 d R . .
H8B H 0.6355 0.4668 0.4601 0.050 Uiso 1 1 d R . .
O9 O 0.7274(9) 0.6185(5) 0.4686(2) 0.033(2) Uani 1 1 d . . .
H9A H 0.7223 0.6585 0.4874 0.050 Uiso 1 1 d R . .
H9B H 0.8390 0.5965 0.4628 0.050 Uiso 1 1 d R . .
O10 O 0.3056(9) 0.6147(5) 0.4656(2) 0.0294(19) Uani 1 1 d . . .
H10A H 0.2558 0.6754 0.4648 0.044 Uiso 1 1 d R . .
H10B H 0.2382 0.5885 0.4515 0.044 Uiso 1 1 d R . .
O11 O 1.2427(10) -0.2496(5) 0.1326(2) 0.040(2) Uani 1 1 d . . .
H11A H 1.1796 -0.2690 0.1580 0.060 Uiso 1 1 d R . .
H11B H 1.2833 -0.3007 0.1206 0.060 Uiso 1 1 d R . .
O12 O 1.1968(9) -0.1148(5) 0.0355(2) 0.0257(18) Uani 1 1 d . . .
H12A H 1.2787 -0.0981 0.0492 0.039 Uiso 1 1 d R . .
H12B H 1.2358 -0.1736 0.0306 0.039 Uiso 1 1 d R . .
O14 O 0.7595(10) -0.1278(5) 0.0326(3) 0.040(2) Uani 1 1 d . . .
H14A H 0.8093 -0.1707 0.0164 0.060 Uiso 1 1 d R . .
H14B H 0.6512 -0.1070 0.0241 0.060 Uiso 1 1 d R . .
O15 O 0.7599(10) -0.2925(5) 0.1367(3) 0.038(2) Uani 1 1 d . . .
H15A H 0.8654 -0.3037 0.1233 0.057 Uiso 1 1 d R . .
H15B H 0.6849 -0.3065 0.1198 0.057 Uiso 1 1 d R . .
O16 O -0.2648(10) 0.2162(5) 0.0889(2) 0.035(2) Uani 1 1 d . . .
H16A H -0.3516 0.2357 0.1076 0.053 Uiso 1 1 d R . .
H16B H -0.3060 0.2263 0.0614 0.053 Uiso 1 1 d R . .
O17 O 0.2584(9) 0.7174(5) 0.5914(3) 0.034(2) Uani 1 1 d . . .
H17A H 0.2147 0.7277 0.5642 0.050 Uiso 1 1 d R . .
H17B H 0.1932 0.7578 0.6069 0.050 Uiso 1 1 d R . .
O18 O -0.0741(10) 1.2421(5) 0.4951(3) 0.0304(19) Uani 1 1 d . . .
O19 O 0.0133(10) 1.1800(5) 0.5699(3) 0.037(2) Uani 1 1 d . . .
O20 O 0.4562(10) 0.8033(5) 0.4370(2) 0.0288(19) Uani 1 1 d . . .
O21 O 0.5427(9) 0.7693(5) 0.5129(2) 0.0256(18) Uani 1 1 d . . .
O22 O 0.8450(10) 0.5621(5) 0.3732(3) 0.035(2) Uani 1 1 d . . .
O23 O 1.0350(10) 0.5338(6) 0.4319(3) 0.039(2) Uani 1 1 d . . .
O24 O 1.4242(11) 0.1489(5) 0.2994(3) 0.041(2) Uani 1 1 d . . .
O25 O 1.5229(10) 0.1204(5) 0.3726(2) 0.0244(17) Uani 1 1 d . . .
O26 O 0.4441(10) 0.5571(5) 0.3476(3) 0.0312(19) Uani 1 1 d . . .
O27 O 0.2103(10) 0.6505(5) 0.3068(2) 0.0378(19) Uani 1 1 d . . .
O28 O 0.6444(10) 0.2589(5) 0.1892(2) 0.0296(19) Uani 1 1 d . . .
O29 O 0.4727(11) 0.3606(6) 0.1339(3) 0.042(2) Uani 1 1 d . . .
O30 O 0.9772(11) 0.1187(6) 0.3676(3) 0.039(2) Uani 1 1 d . . .
O31 O 0.8180(10) 0.2328(5) 0.3135(2) 0.0284(18) Uani 1 1 d . . .
O32 O 0.9466(10) -0.1807(5) 0.1946(2) 0.0300(17) Uani 1 1 d . . .
O33 O 1.0271(10) -0.0439(5) 0.1491(2) 0.0286(18) Uani 1 1 d . . .
O34 O -0.0509(10) 0.3650(5) 0.1335(2) 0.0277(18) Uani 1 1 d . . .
O35 O 0.0216(10) 0.3244(6) 0.2099(2) 0.038(2) Uani 1 1 d . . .
O36 O 0.4627(10) -0.0311(6) 0.0667(3) 0.041(2) Uani 1 1 d . . .
O37 O 0.6398(10) -0.0682(5) 0.1275(2) 0.034(2) Uani 1 1 d . . .
O38 O 1.0482(10) -0.3053(5) 0.0603(2) 0.0263(18) Uani 1 1 d . . .
O39 O 0.9647(10) -0.2668(5) -0.0153(2) 0.0291(19) Uani 1 1 d . . .
O41 O 1.5678(10) -0.7407(5) -0.0014(3) 0.032(2) Uani 1 1 d . . .
O40 O 1.4814(10) -0.6762(6) -0.0763(3) 0.037(2) Uani 1 1 d . . .
N1 N 0.3364(11) 0.9324(6) 0.5314(3) 0.018(2) Uani 1 1 d . . .
N2 N 1.3307(11) 0.2844(6) 0.3905(3) 0.019(2) Uani 1 1 d . . .
N3 N 0.8614(11) 0.1141(6) 0.2540(3) 0.022(2) Uani 1 1 d . . .
N4 N 0.5712(11) 0.3818(6) 0.2476(3) 0.022(2) Uani 1 1 d . . .
N5 N 0.1506(11) 0.2055(6) 0.1135(3) 0.023(2) Uani 1 1 d . . .
N6 N 1.1690(11) -0.4283(6) -0.0356(3) 0.021(2) Uani 1 1 d . . .
C1 C 0.2367(13) 1.0141(7) 0.5439(4) 0.017(2) Uani 1 1 d . . .
H1 H 0.2313 1.0208 0.5754 0.021 Uiso 1 1 calc R . .
C2 C 0.1400(14) 1.0898(7) 0.5101(4) 0.019(2) Uani 1 1 d . . .
C3 C 0.1490(14) 1.0785(8) 0.4628(4) 0.024(3) Uani 1 1 d . . .
H3 H 0.0857 1.1282 0.4400 0.028 Uiso 1 1 calc R . .
C4 C 0.2514(13) 0.9937(7) 0.4498(4) 0.022(3) Uani 1 1 d . . .
H4 H 0.2598 0.9855 0.4185 0.026 Uiso 1 1 calc R . .
C5 C 0.3421(13) 0.9209(7) 0.4857(3) 0.015(2) Uani 1 1 d . . .
C6 C 0.0151(14) 1.1785(8) 0.5264(4) 0.021(3) Uani 1 1 d . . .
C7 C 0.4546(14) 0.8244(7) 0.4763(4) 0.020(3) Uani 1 1 d . . .
C8 C 0.5298(13) 0.4397(7) 0.2797(3) 0.022(2) Uani 1 1 d . . .
H8 H 0.5884 0.4203 0.3082 0.026 Uiso 1 1 calc R . .
C9 C 0.4051(14) 0.5263(7) 0.2724(3) 0.024(2) Uani 1 1 d . . .
C10 C 0.3221(15) 0.5575(8) 0.2297(3) 0.035(3) Uani 1 1 d . . .
H10 H 0.2380 0.6167 0.2238 0.042 Uiso 1 1 calc R . .
C11 C 0.3660(14) 0.4995(8) 0.1962(3) 0.032(3) Uani 1 1 d . . .
H11 H 0.3129 0.5192 0.1670 0.039 Uiso 1 1 calc R . .
C12 C 0.4894(14) 0.4117(8) 0.2064(4) 0.026(3) Uani 1 1 d . . .
C13 C 0.3490(14) 0.5838(8) 0.3119(3) 0.027(2) Uani 1 1 d . . .
C14 C 0.5370(15) 0.3406(8) 0.1732(4) 0.028(3) Uani 1 1 d . . .
C15 C 1.2306(14) 0.3657(8) 0.4032(4) 0.025(3) Uani 1 1 d . . .
H15 H 1.2542 0.3818 0.4314 0.030 Uiso 1 1 calc R . .
C16 C 1.0929(13) 0.4274(7) 0.3761(4) 0.020(2) Uani 1 1 d . . .
C17 C 1.0647(14) 0.4053(8) 0.3329(4) 0.024(3) Uani 1 1 d . . .
H17 H 0.9753 0.4457 0.3136 0.029 Uiso 1 1 calc R . .
C18 C 1.1710(14) 0.3227(7) 0.3190(4) 0.025(3) Uani 1 1 d . . .
H18 H 1.1530 0.3065 0.2904 0.030 Uiso 1 1 calc R . .
C19 C 1.3033(14) 0.2649(7) 0.3479(3) 0.019(2) Uani 1 1 d . . .
C20 C 0.9845(15) 0.5147(8) 0.3944(4) 0.027(3) Uani 1 1 d . . .
C21 C 1.0319(15) -0.0848(8) 0.2728(3) 0.032(3) Uani 1 1 d . . .
H21 H 1.0861 -0.1521 0.2798 0.039 Uiso 1 1 calc R . .
C22 C 1.0154(15) -0.0255(8) 0.3066(3) 0.035(3) Uani 1 1 d . . .
H22 H 1.0610 -0.0532 0.3364 0.041 Uiso 1 1 calc R . .
C23 C 0.9330(14) 0.0731(7) 0.2964(3) 0.022(2) Uani 1 1 d . . .
C24 C 0.8803(14) 0.0585(7) 0.2213(3) 0.024(3) Uani 1 1 d . . .
H24 H 0.8338 0.0877 0.1917 0.029 Uiso 1 1 calc R . .
C25 C 0.9663(14) -0.0410(7) 0.2293(3) 0.024(2) Uani 1 1 d . . .
C26 C 0.9080(14) 0.1468(8) 0.3287(4) 0.023(3) Uani 1 1 d . . .
C27 C 0.9812(13) -0.0930(8) 0.1891(3) 0.024(2) Uani 1 1 d . . .
C28 C 1.4249(15) 0.1701(8) 0.3379(4) 0.025(3) Uani 1 1 d . . .
C29 C 0.1618(14) 0.2169(8) 0.1586(4) 0.022(3) Uani 1 1 d . . .
C30 C 0.2812(14) 0.1527(7) 0.1891(4) 0.025(3) Uani 1 1 d . . .
H30 H 0.2851 0.1609 0.2201 0.030 Uiso 1 1 calc R . .
C31 C 0.3977(15) 0.0744(8) 0.1728(4) 0.027(3) Uani 1 1 d . . .
H31 H 0.4831 0.0314 0.1926 0.033 Uiso 1 1 calc R . .
C32 C 0.3852(14) 0.0613(8) 0.1273(4) 0.022(3) Uani 1 1 d . . .
C33 C 0.2581(13) 0.1276(8) 0.0994(4) 0.024(3) Uani 1 1 d . . .
H33 H 0.2461 0.1178 0.0690 0.029 Uiso 1 1 calc R . .
C34 C 0.0363(14) 0.3099(8) 0.1701(4) 0.028(3) Uani 1 1 d . . .
C35 C 0.5047(14) -0.0202(8) 0.1057(4) 0.023(3) Uani 1 1 d . . .
C36 C 1.1602(13) -0.4217(8) 0.0109(3) 0.018(3) Uani 1 1 d . . .
C37 C 1.2420(13) -0.4969(7) 0.0460(3) 0.018(2) Uani 1 1 d . . .
H37 H 1.2315 -0.4907 0.0776 0.022 Uiso 1 1 calc R . .
C38 C 1.3403(13) -0.5818(8) 0.0326(4) 0.021(3) Uani 1 1 d . . .
H38 H 1.3953 -0.6348 0.0555 0.025 Uiso 1 1 calc R . .
C39 C 1.3573(13) -0.5885(8) -0.0156(4) 0.019(3) Uani 1 1 d . . .
C40 C 1.2666(13) -0.5103(7) -0.0488(4) 0.020(3) Uani 1 1 d . . .
H40 H 1.2737 -0.5149 -0.0806 0.024 Uiso 1 1 calc R . .
C41 C 1.0507(14) -0.3239(8) 0.0205(3) 0.018(2) Uani 1 1 d . . .
C42 C 1.4768(14) -0.6759(8) -0.0328(4) 0.025(3) Uani 1 1 d . . .
O1 O 0.5146(14) 0.9387(7) 0.3116(4) 0.095(4) Uani 1 1 d . . .
H1A H 0.4711 1.0050 0.3032 0.142 Uiso 1 1 d R . .
H1B H 0.5320 0.9314 0.2781 0.142 Uiso 1 1 d R . .
O2 O 0.8869(10) 0.6619(5) 0.2644(2) 0.042(2) Uani 1 1 d . . .
H2A H 0.9835 0.6347 0.2788 0.063 Uiso 1 1 d R . .
H2B H 0.9170 0.6999 0.2385 0.063 Uiso 1 1 d R . .
O3 O 0.4276(12) 0.7974(7) 0.2041(3) 0.065(3) Uani 1 1 d . . .
H3A H 0.4878 0.8341 0.1831 0.098 Uiso 1 1 d R . .
H3B H 0.3463 0.7821 0.1898 0.098 Uiso 1 1 d R . .
O4 O 0.8633(13) 0.5393(6) 0.2008(3) 0.071(3) Uani 1 1 d . . .
H4A H 0.9230 0.4802 0.2023 0.106 Uiso 1 1 d R . .
H4B H 0.8305 0.5929 0.1803 0.106 Uiso 1 1 d R . .
O13 O 0.9141(9) 0.0283(5) 0.0597(2) 0.034(2) Uiso 1 1 d . . .
H13A H 0.8716 0.0682 0.0347 0.050 Uiso 1 1 d R . .
H13B H 0.9063 0.0618 0.0813 0.050 Uiso 1 1 d R . .

loop_
_atom_site_aniso_label
_atom_site_aniso_U_11
_atom_site_aniso_U_22
_atom_site_aniso_U_33
_atom_site_aniso_U_23
_atom_site_aniso_U_13
_atom_site_aniso_U_12
Pr1 0.0212(4) 0.0185(4) 0.0164(3) -0.0066(3) -0.0035(3) 0.0043(3)
Pr2 0.0213(4) 0.0189(4) 0.0207(4) -0.0080(3) -0.0053(3) 0.0049(3)
Cu1 0.0252(8) 0.0191(8) 0.0200(7) -0.0071(6) -0.0069(6) 0.0069(6)
Cu2 0.0366(8) 0.0225(6) 0.0204(5) -0.0099(4) -0.0070(5) 0.0050(5)
Cu3 0.0279(8) 0.0206(8) 0.0195(7) -0.0077(6) -0.0070(6) 0.0086(6)
O5 0.050(5) 0.058(6) 0.051(5) -0.016(5) -0.003(5) -0.022(5)
O6 0.058(6) 0.072(7) 0.041(5) -0.016(5) -0.002(5) -0.028(5)
O7 0.038(5) 0.045(5) 0.036(5) -0.029(4) -0.025(4) 0.024(4)
O8 0.054(5) 0.015(4) 0.030(4) -0.010(3) -0.012(4) 0.007(3)
O9 0.027(5) 0.042(5) 0.031(4) -0.019(4) -0.009(4) 0.014(4)
O10 0.032(5) 0.016(4) 0.041(5) -0.011(4) -0.003(4) 0.000(3)
O11 0.042(5) 0.043(5) 0.026(4) -0.011(4) 0.000(4) 0.019(4)
O12 0.023(4) 0.023(4) 0.030(4) -0.007(4) -0.003(4) 0.001(3)
O14 0.031(5) 0.049(6) 0.041(5) -0.026(4) -0.019(4) 0.018(4)
O15 0.028(5) 0.043(5) 0.050(5) -0.014(4) 0.003(4) -0.020(4)
O16 0.041(5) 0.037(5) 0.026(4) -0.015(4) 0.007(4) 0.000(4)
O17 0.034(5) 0.027(5) 0.043(5) -0.018(4) 0.006(4) -0.004(4)
O18 0.031(5) 0.021(4) 0.036(5) -0.009(4) -0.009(4) 0.013(4)
O19 0.039(5) 0.039(5) 0.032(5) -0.022(4) -0.017(4) 0.019(4)
O20 0.042(5) 0.022(4) 0.024(4) -0.015(4) -0.009(4) 0.006(4)
O21 0.033(5) 0.019(4) 0.023(4) -0.009(3) -0.001(4) 0.007(4)
O22 0.028(5) 0.036(5) 0.034(5) -0.006(4) -0.006(4) 0.016(4)
O23 0.023(5) 0.047(6) 0.053(6) -0.030(5) -0.008(4) 0.010(4)
O24 0.057(6) 0.037(5) 0.026(4) -0.019(4) -0.012(4) 0.019(4)
O25 0.037(5) 0.017(4) 0.018(4) -0.005(3) -0.009(4) 0.003(3)
O26 0.037(5) 0.029(5) 0.032(5) -0.015(4) -0.011(4) 0.000(4)
O27 0.036(5) 0.040(5) 0.041(5) -0.025(4) -0.015(4) 0.012(4)
O28 0.036(5) 0.031(5) 0.023(4) -0.014(4) -0.010(4) 0.004(4)
O29 0.061(6) 0.041(5) 0.025(4) -0.017(4) -0.018(4) 0.009(4)
O30 0.053(6) 0.037(5) 0.026(4) -0.011(4) -0.011(4) 0.001(4)
O31 0.035(5) 0.029(5) 0.023(4) -0.016(4) -0.001(4) 0.000(4)
O32 0.045(5) 0.025(4) 0.021(4) -0.007(3) -0.005(4) -0.003(4)
O33 0.041(5) 0.023(4) 0.021(4) -0.004(3) -0.005(4) -0.003(4)
O34 0.039(5) 0.025(4) 0.019(4) -0.012(3) -0.003(4) 0.008(4)
O35 0.048(5) 0.046(5) 0.021(4) -0.021(4) -0.008(4) 0.005(4)
O36 0.033(5) 0.046(6) 0.046(5) -0.028(4) -0.012(4) 0.015(4)
O37 0.032(5) 0.035(5) 0.028(5) -0.006(4) -0.004(4) 0.014(4)
O38 0.034(5) 0.025(5) 0.020(4) -0.013(4) -0.009(4) 0.007(4)
O39 0.035(5) 0.022(5) 0.029(5) -0.010(4) -0.014(4) 0.010(4)
O41 0.034(5) 0.024(5) 0.034(5) -0.006(4) -0.007(4) 0.008(4)
O40 0.038(5) 0.045(5) 0.029(5) -0.024(4) -0.007(4) 0.014(4)
N1 0.018(5) 0.015(5) 0.021(5) -0.006(4) -0.004(4) -0.001(4)
N2 0.018(5) 0.020(5) 0.017(5) -0.003(4) -0.006(4) 0.002(4)
N3 0.027(5) 0.020(5) 0.019(5) -0.009(4) -0.003(4) 0.000(4)
N4 0.020(5) 0.027(5) 0.015(4) -0.006(4) 0.000(4) 0.004(4)
N5 0.013(5) 0.026(5) 0.030(5) -0.010(4) -0.007(4) 0.002(4)
N6 0.019(5) 0.022(5) 0.022(5) -0.009(4) -0.006(4) 0.003(4)
C1 0.013(6) 0.022(6) 0.018(6) -0.007(5) -0.002(5) -0.002(5)
C2 0.019(6) 0.014(6) 0.027(6) -0.007(5) -0.004(5) -0.002(5)
C3 0.019(6) 0.021(6) 0.028(6) -0.005(5) -0.003(5) 0.004(5)
C4 0.021(6) 0.019(6) 0.027(6) -0.012(5) -0.001(5) 0.000(5)
C5 0.010(6) 0.017(6) 0.019(6) -0.011(5) 0.004(5) 0.000(5)
C6 0.021(6) 0.019(6) 0.025(6) -0.012(5) 0.002(5) -0.002(5)
C7 0.014(6) 0.009(6) 0.036(7) -0.002(5) 0.002(5) -0.002(5)
C8 0.023(6) 0.025(6) 0.020(5) -0.007(5) -0.009(5) -0.003(5)
C9 0.031(6) 0.023(6) 0.021(5) -0.011(4) 0.000(5) -0.001(5)
C10 0.046(7) 0.026(6) 0.029(6) -0.005(5) -0.013(6) 0.008(5)
C11 0.041(7) 0.038(7) 0.014(5) -0.007(5) -0.013(5) 0.008(6)
C12 0.024(6) 0.031(6) 0.026(6) -0.009(5) -0.003(5) -0.009(5)
C13 0.032(7) 0.029(6) 0.023(6) -0.007(5) -0.007(5) -0.007(5)
C14 0.029(7) 0.036(7) 0.022(6) -0.012(5) -0.005(5) 0.000(5)
C15 0.026(7) 0.028(7) 0.020(6) -0.007(5) 0.000(5) -0.002(5)
C16 0.015(6) 0.020(6) 0.019(6) 0.002(5) 0.003(5) -0.001(5)
C17 0.016(6) 0.030(7) 0.022(6) -0.002(5) -0.004(5) 0.003(5)
C18 0.029(6) 0.023(6) 0.019(6) -0.003(5) -0.002(5) 0.001(5)
C19 0.021(6) 0.020(6) 0.015(5) -0.003(5) 0.001(5) -0.002(5)
C20 0.018(7) 0.030(7) 0.030(7) -0.002(6) 0.001(6) -0.003(6)
C21 0.048(7) 0.023(6) 0.023(6) -0.008(5) -0.006(5) 0.006(5)
C22 0.049(8) 0.030(7) 0.020(6) -0.001(5) -0.016(6) 0.006(6)
C23 0.030(6) 0.023(6) 0.012(5) -0.006(4) 0.000(5) 0.000(5)
C24 0.036(7) 0.023(6) 0.015(5) -0.009(4) -0.005(5) -0.001(5)
C25 0.030(6) 0.024(6) 0.019(5) -0.007(4) 0.001(5) -0.002(5)
C26 0.020(6) 0.029(7) 0.020(6) -0.002(5) 0.002(5) -0.009(5)
C27 0.027(6) 0.028(6) 0.017(5) -0.006(5) -0.008(5) 0.002(5)
C28 0.027(7) 0.023(6) 0.023(6) -0.007(5) 0.001(5) -0.001(5)
C29 0.012(6) 0.030(7) 0.026(6) -0.011(5) 0.003(5) -0.007(5)
C30 0.030(6) 0.028(6) 0.017(5) -0.008(5) -0.005(5) 0.003(5)
C31 0.031(7) 0.024(6) 0.027(6) -0.009(5) -0.010(5) 0.005(5)
C32 0.015(6) 0.021(6) 0.034(7) -0.010(5) -0.006(5) 0.000(5)
C33 0.017(6) 0.024(7) 0.032(7) -0.011(5) -0.006(5) 0.000(5)
C34 0.017(6) 0.023(6) 0.044(7) -0.007(6) -0.008(6) 0.002(5)
C35 0.017(6) 0.026(7) 0.027(7) -0.011(6) -0.005(6) 0.000(5)
C36 0.016(6) 0.022(7) 0.020(6) -0.009(5) 0.001(5) -0.007(5)
C37 0.022(6) 0.022(6) 0.013(5) -0.008(5) -0.005(5) -0.003(5)
C38 0.020(6) 0.019(6) 0.023(6) -0.007(5) -0.003(5) 0.003(5)
C39 0.017(6) 0.018(6) 0.024(6) -0.011(5) 0.005(5) -0.004(5)
C40 0.016(6) 0.020(6) 0.025(6) -0.013(5) 0.002(5) 0.006(5)
C41 0.022(6) 0.019(6) 0.015(6) -0.008(5) -0.003(5) -0.001(5)
C42 0.018(6) 0.011(6) 0.047(8) -0.010(6) -0.008(6) 0.006(5)
O1 0.112(9) 0.038(6) 0.135(10) -0.036(6) -0.027(8) 0.019(6)
O2 0.037(5) 0.053(5) 0.032(4) 0.002(4) -0.003(4) -0.010(4)
O3 0.061(6) 0.098(8) 0.044(5) -0.011(5) -0.009(5) -0.036(6)
O4 0.109(8) 0.028(5) 0.071(6) -0.006(4) -0.040(6) 0.010(5)

loop_
_atom_type_symbol
_atom_type_description
_atom_type_scat_dispersion_real
_atom_type_scat_dispersion_imag
_atom_type_scat_source
C C 0.0033 0.0016 'International Tables Vol C Tables 4.2.6.8 and 6.1.1.4'
H H 0.0000 0.0000 'International Tables Vol C Tables 4.2.6.8 and 6.1.1.4'
Cu Cu 0.3201 1.2651 'International Tables Vol C Tables 4.2.6.8 and 6.1.1.4'
N N 0.0061 0.0033 'International Tables Vol C Tables 4.2.6.8 and 6.1.1.4'
O O 0.0106 0.0060 'International Tables Vol C Tables 4.2.6.8 and 6.1.1.4'
Pr Pr -0.2180 2.8214 'International Tables Vol C Tables 4.2.6.8 and 6.1.1.4'

loop_
_geom_angle_atom_site_label_1
_geom_angle_atom_site_label_2
_geom_angle_atom_site_label_3
_geom_angle
_geom_angle_site_symmetry_1
_geom_angle_site_symmetry_3
O14 Pr1 O33 134.1(2) . .
O14 Pr1 O11 141.9(2) . .
O33 Pr1 O11 77.2(2) . .
O14 Pr1 O37 75.7(2) . .
O33 Pr1 O37 76.9(2) . .
O11 Pr1 O37 141.1(2) . .
O14 Pr1 O13 71.7(2) . .
O33 Pr1 O13 65.3(2) . .
O11 Pr1 O13 120.6(2) . .
O37 Pr1 O13 72.4(2) . .
O14 Pr1 O15 84.4(2) . .
O33 Pr1 O15 121.4(2) . .
O11 Pr1 O15 96.4(2) . .
O37 Pr1 O15 73.5(2) . .
O13 Pr1 O15 142.1(2) . .
O14 Pr1 O38 73.0(2) . .
O33 Pr1 O38 147.7(2) . .
O11 Pr1 O38 71.5(2) . .
O37 Pr1 O38 134.0(2) . .
O13 Pr1 O38 125.9(2) . .
O15 Pr1 O38 70.7(2) . .
O14 Pr1 O12 83.1(2) . .
O33 Pr1 O12 93.1(2) . .
O11 Pr1 O12 72.5(2) . .
O37 Pr1 O12 137.3(2) . .
O13 Pr1 O12 65.8(2) . .
O15 Pr1 O12 141.1(2) . .
O38 Pr1 O12 70.4(2) . .
O14 Pr1 O32 145.8(2) . .
O33 Pr1 O32 50.4(2) . .
O11 Pr1 O32 67.6(2) . .
O37 Pr1 O32 73.5(2) . .
O13 Pr1 O32 111.8(2) . .
O15 Pr1 O32 73.0(2) . .
O38 Pr1 O32 120.5(2) . .
O12 Pr1 O32 130.3(2) . .
O14 Pr1 H11A 150.7 . .
O33 Pr1 H11A 74.7 . .
O11 Pr1 H11A 19.2 . .
O37 Pr1 H11A 123.9 . .
O13 Pr1 H11A 131.8 . .
O15 Pr1 H11A 81.8 . .
O38 Pr1 H11A 78.1 . .
O12 Pr1 H11A 91.7 . .
O32 Pr1 H11A 51.1 . .
O14 Pr1 H15A 87.4 . .
O33 Pr1 H15A 129.8 . .
O11 Pr1 H15A 82.5 . .
O37 Pr1 H15A 92.4 . .
O13 Pr1 H15A 156.5 . .
O15 Pr1 H15A 19.0 . .
O38 Pr1 H15A 53.7 . .
O12 Pr1 H15A 123.6 . .
O32 Pr1 H15A 79.4 . .
H11A Pr1 H15A 71.5 . .
O26 Pr2 O22 81.4(2) . .
O26 Pr2 O9 138.3(2) . .
O22 Pr2 O9 76.8(2) . .
O26 Pr2 O7 76.0(2) . .
O22 Pr2 O7 144.4(2) . .
O9 Pr2 O7 137.1(2) . .
O26 Pr2 O8 68.1(2) . .
O22 Pr2 O8 72.6(2) . .
O9 Pr2 O8 71.6(2) . .
O7 Pr2 O8 121.6(2) . .
O26 Pr2 O20 142.5(2) . .
O22 Pr2 O20 134.0(2) . .
O9 Pr2 O20 73.0(2) . .
O7 Pr2 O20 67.2(2) . .
O8 Pr2 O20 126.7(2) . .
O26 Pr2 O6 126.8(2) . .
O22 Pr2 O6 74.5(3) . .
O9 Pr2 O6 80.6(2) . .
O7 Pr2 O6 97.6(3) . .
O8 Pr2 O6 140.7(3) . .
O20 Pr2 O6 67.0(2) . .
O26 Pr2 O10 94.0(2) . .
O22 Pr2 O10 135.6(2) . .
O9 Pr2 O10 78.1(2) . .
O7 Pr2 O10 73.8(2) . .
O8 Pr2 O10 64.9(2) . .
O20 Pr2 O10 69.8(2) . .
O6 Pr2 O10 135.7(2) . .
O26 Pr2 O5 66.4(2) . .
O22 Pr2 O5 78.3(2) . .
O9 Pr2 O5 139.9(2) . .
O7 Pr2 O5 67.6(2) . .
O8 Pr2 O5 128.6(2) . .
O20 Pr2 O5 104.0(2) . .
O6 Pr2 O5 62.7(2) . .
O10 Pr2 O5 139.7(2) . .
O26 Pr2 H6A 114.6 . .
O22 Pr2 H6A 55.9 . .
O9 Pr2 H6A 81.1 . .
O7 Pr2 H6A 110.3 . .
O8 Pr2 H6A 125.9 . .
O20 Pr2 H6A 85.4 . .
O6 Pr2 H6A 19.0 . .
O10 Pr2 H6A 151.3 . .
O5 Pr2 H6A 58.9 . .
O25 Cu1 O21 167.6(3) 2_766 .
O25 Cu1 N2 82.5(3) 2_766 2_766
O21 Cu1 N2 95.7(3) . 2_766
O25 Cu1 N1 96.8(3) 2_766 .
O21 Cu1 N1 83.0(3) . .
N2 Cu1 N1 170.6(3) 2_766 .
O25 Cu1 O17 104.0(3) 2_766 .
O21 Cu1 O17 88.3(3) . .
N2 Cu1 O17 94.0(3) 2_766 .
N1 Cu1 O17 95.3(3) . .
O28 Cu2 O31 176.1(3) . .
O28 Cu2 N3 92.9(3) . .
O31 Cu2 N3 83.8(3) . .
O28 Cu2 N4 84.2(3) . .
O31 Cu2 N4 98.8(3) . .
N3 Cu2 N4 172.8(3) . .
O34 Cu3 O39 170.4(3) . 2_655
O34 Cu3 N6 96.5(3) . 2_655
O39 Cu3 N6 83.2(3) 2_655 2_655
O34 Cu3 N5 82.3(3) . .
O39 Cu3 N5 96.5(3) 2_655 .
N6 Cu3 N5 170.6(3) 2_655 .
O34 Cu3 O16 101.8(3) . .
O39 Cu3 O16 87.8(3) 2_655 .
N6 Cu3 O16 93.4(3) 2_655 .
N5 Cu3 O16 96.0(3) . .
Pr2 O5 H5A 84.3 . .
Pr2 O5 H5B 87.0 . .
H5A O5 H5B 107.7 . .
Pr2 O6 H6A 79.7 . .
Pr2 O6 H6B 105.7 . .
H6A O6 H6B 107.7 . .
Pr2 O7 H7A 122.4 . .
Pr2 O7 H7B 128.8 . .
H7A O7 H7B 107.7 . .
Pr2 O8 H8A 137.5 . .
Pr2 O8 H8B 97.2 . .
H8A O8 H8B 107.7 . .
Pr2 O9 H9A 125.1 . .
Pr2 O9 H9B 111.5 . .
H9A O9 H9B 107.7 . .
Pr2 O10 H10A 97.1 . .
Pr2 O10 H10B 99.4 . .
H10A O10 H10B 107.7 . .
Pr1 O11 H11A 85.1 . .
Pr1 O11 H11B 112.8 . .
H11A O11 H11B 107.7 . .
Pr1 O12 H12A 105.9 . .
Pr1 O12 H12B 99.3 . .
H12A O12 H12B 107.7 . .
Pr1 O14 H14A 105.8 . .
Pr1 O14 H14B 142.0 . .
H14A O14 H14B 107.7 . .
Pr1 O15 H15A 56.6 . .
Pr1 O15 H15B 119.4 . .
H15A O15 H15B 107.7 . .
Cu3 O16 H16A 114.5 . .
Cu3 O16 H16B 103.6 . .
H16A O16 H16B 107.7 . .
Cu1 O17 H17A 100.1 . .
Cu1 O17 H17B 92.5 . .
H17A O17 H17B 107.7 . .
C7 O20 Pr2 139.4(7) . .
C7 O21 Cu1 115.3(6) . .
C20 O22 Pr2 134.8(7) . .
C28 O25 Cu1 116.3(6) . 2_766
C13 O26 Pr2 132.3(7) . .
C14 O28 Cu2 114.5(7) . .
C26 O31 Cu2 114.0(7) . .
C27 O32 Pr1 89.2(5) . .
C27 O33 Pr1 97.2(6) . .
C34 O34 Cu3 116.7(7) . .
C35 O37 Pr1 132.9(7) . .
C41 O38 Pr1 138.5(7) . .
C41 O39 Cu3 114.8(6) . 2_655
C1 N1 C5 120.0(9) . .
C1 N1 Cu1 127.8(7) . .
C5 N1 Cu1 112.2(7) . .
C15 N2 C19 118.2(9) . .
C15 N2 Cu1 128.1(7) . 2_766
C19 N2 Cu1 113.7(7) . 2_766
C24 N3 C23 118.6(9) . .
C24 N3 Cu2 128.6(7) . .
C23 N3 Cu2 112.7(6) . .
C12 N4 C8 118.1(9) . .
C12 N4 Cu2 111.0(7) . .
C8 N4 Cu2 130.8(7) . .
C33 N5 C29 118.3(9) . .
C33 N5 Cu3 127.6(7) . .
C29 N5 Cu3 114.1(7) . .
C40 N6 C36 119.2(9) . .
C40 N6 Cu3 128.0(7) . 2_655
C36 N6 Cu3 112.8(7) . 2_655
N1 C1 C2 120.8(9) . .
N1 C1 H1 119.6 . .
C2 C1 H1 119.6 . .
C3 C2 C1 119.0(9) . .
C3 C2 C6 121.4(10) . .
C1 C2 C6 119.4(9) . .
C4 C3 C2 120.4(10) . .
C4 C3 H3 119.8 . .
C2 C3 H3 119.8 . .
C3 C4 C5 117.3(10) . .
C3 C4 H4 121.4 . .
C5 C4 H4 121.4 . .
N1 C5 C4 122.5(9) . .
N1 C5 C7 115.2(9) . .
C4 C5 C7 122.3(9) . .
O18 C6 O19 126.6(10) . .
O18 C6 C2 117.0(9) . .
O19 C6 C2 116.3(10) . .
O20 C7 O21 126.0(9) . .
O20 C7 C5 120.0(10) . .
O21 C7 C5 114.0(9) . .
N4 C8 C9 122.6(9) . .
N4 C8 H8 118.7 . .
C9 C8 H8 118.7 . .
C8 C9 C10 119.1(9) . .
C8 C9 C13 120.6(9) . .
C10 C9 C13 120.2(9) . .
C11 C10 C9 118.7(10) . .
C11 C10 H10 120.7 . .
C9 C10 H10 120.7 . .
C10 C11 C12 119.3(9) . .
C10 C11 H11 120.4 . .
C12 C11 H11 120.4 . .
N4 C12 C11 122.2(10) . .
N4 C12 C14 114.7(9) . .
C11 C12 C14 123.0(10) . .
O26 C13 O27 126.2(10) . .
O26 C13 C9 116.1(9) . .
O27 C13 C9 117.7(9) . .
O29 C14 O28 123.7(10) . .
O29 C14 C12 120.8(11) . .
O28 C14 C12 115.5(9) . .
N2 C15 C16 122.9(10) . .
N2 C15 H15 118.5 . .
C16 C15 H15 118.5 . .
C15 C16 C17 118.0(10) . .
C15 C16 C20 118.6(10) . .
C17 C16 C20 123.4(10) . .
C18 C17 C16 119.3(10) . .
C18 C17 H17 120.3 . .
C16 C17 H17 120.3 . .
C19 C18 C17 119.2(10) . .
C19 C18 H18 120.4 . .
C17 C18 H18 120.4 . .
N2 C19 C18 122.2(9) . .
N2 C19 C28 113.0(9) . .
C18 C19 C28 124.7(9) . .
O22 C20 O23 123.9(11) . .
O22 C20 C16 118.3(10) . .
O23 C20 C16 117.7(10) . .
C25 C21 C22 117.8(9) . .
C25 C21 H21 121.1 . .
C22 C21 H21 121.1 . .
C23 C22 C21 120.9(9) . .
C23 C22 H22 119.6 . .
C21 C22 H22 119.6 . .
N3 C23 C22 120.7(9) . .
N3 C23 C26 112.3(9) . .
C22 C23 C26 127.0(9) . .
N3 C24 C25 123.0(9) . .
N3 C24 H24 118.5 . .
C25 C24 H24 118.5 . .
C21 C25 C24 118.9(9) . .
C21 C25 C27 124.1(9) . .
C24 C25 C27 117.0(9) . .
O30 C26 O31 125.3(10) . .
O30 C26 C23 117.8(10) . .
O31 C26 C23 116.9(9) . .
O33 C27 O32 121.8(9) . .
O33 C27 C25 116.1(9) . .
O32 C27 C25 122.0(9) . .
O24 C28 O25 126.3(10) . .
O24 C28 C19 119.4(10) . .
O25 C28 C19 114.3(9) . .
C30 C29 N5 121.9(10) . .
C30 C29 C34 124.8(10) . .
N5 C29 C34 113.3(10) . .
C29 C30 C31 118.8(10) . .
C29 C30 H30 120.6 . .
C31 C30 H30 120.6 . .
C32 C31 C30 119.7(10) . .
C32 C31 H31 120.1 . .
C30 C31 H31 120.1 . .
C31 C32 C33 117.8(10) . .
C31 C32 C35 124.4(10) . .
C33 C32 C35 117.8(10) . .
N5 C33 C32 123.5(10) . .
N5 C33 H33 118.3 . .
C32 C33 H33 118.3 . .
O35 C34 O34 126.7(10) . .
O35 C34 C29 120.1(10) . .
O34 C34 C29 113.2(10) . .
O37 C35 O36 125.3(10) . .
O37 C35 C32 117.6(9) . .
O36 C35 C32 117.1(10) . .
N6 C36 C37 123.2(9) . .
N6 C36 C41 113.7(9) . .
C37 C36 C41 123.1(9) . .
C36 C37 C38 117.7(9) . .
C36 C37 H37 121.2 . .
C38 C37 H37 121.2 . .
C37 C38 C39 120.1(10) . .
C37 C38 H38 120.0 . .
C39 C38 H38 120.0 . .
C40 C39 C38 118.8(9) . .
C40 C39 C42 118.9(9) . .
C38 C39 C42 122.2(10) . .
N6 C40 C39 121.0(9) . .
N6 C40 H40 119.5 . .
C39 C40 H40 119.5 . .
O38 C41 O39 125.5(10) . .
O38 C41 C36 119.4(9) . .
O39 C41 C36 115.0(8) . .
O40 C42 O41 126.2(10) . .
O40 C42 C39 117.8(10) . .
O41 C42 C39 116.0(10) . .
H1A O1 H1B 92.6 . .
H2A O2 H2B 107.7 . .
H3A O3 H3B 106.6 . .
H4A O4 H4B 139.7 . .
Pr1 O13 H13A 140.1 . .
Pr1 O13 H13B 107.1 . .
H13A O13 H13B 107.7 . .

loop_
_geom_bond_atom_site_label_1
_geom_bond_atom_site_label_2
_geom_bond_distance
_geom_bond_site_symmetry_2
Pr1 O14 2.431(7) .
Pr1 O33 2.485(7) .
Pr1 O11 2.507(7) .
Pr1 O37 2.524(7) .
Pr1 O13 2.527(7) .
Pr1 O15 2.532(6) .
Pr1 O38 2.561(6) .
Pr1 O12 2.576(6) .
Pr1 O32 2.653(6) .
Pr1 H11A 2.5778 .
Pr1 H15A 2.1821 .
Pr2 O26 2.431(7) .
Pr2 O22 2.438(7) .
Pr2 O9 2.446(7) .
Pr2 O7 2.486(7) .
Pr2 O8 2.544(6) .
Pr2 O20 2.560(7) .
Pr2 O6 2.581(7) .
Pr2 O10 2.595(6) .
Pr2 O5 2.693(7) .
Pr2 H6A 2.5684 .
Cu1 O25 1.948(6) 2_766
Cu1 O21 1.968(6) .
Cu1 N2 1.969(8) 2_766
Cu1 N1 1.987(8) .
Cu1 O17 2.345(7) .
Cu2 O28 1.917(7) .
Cu2 O31 1.930(7) .
Cu2 N3 1.945(8) .
Cu2 N4 1.970(8) .
Cu3 O34 1.951(7) .
Cu3 O39 1.964(7) 2_655
Cu3 N6 1.976(8) 2_655
Cu3 N5 1.970(8) .
Cu3 O16 2.357(7) .
O5 H5A 0.8501 .
O5 H5B 0.8498 .
O6 H6A 0.8501 .
O6 H6B 0.8500 .
O7 H7A 0.8500 .
O7 H7B 0.8499 .
O8 H8A 0.8500 .
O8 H8B 0.8499 .
O9 H9A 0.8501 .
O9 H9B 0.8500 .
O10 H10A 0.8500 .
O10 H10B 0.8501 .
O11 H11A 0.8500 .
O11 H11B 0.8501 .
O12 H12A 0.8499 .
O12 H12B 0.8502 .
O14 H14A 0.8502 .
O14 H14B 0.8500 .
O15 H15A 0.8500 .
O15 H15B 0.8499 .
O16 H16A 0.8499 .
O16 H16B 0.8503 .
O17 H17A 0.8501 .
O17 H17B 0.8500 .
O18 C6 1.254(12) .
O19 C6 1.258(11) .
O20 C7 1.230(12) .
O21 C7 1.309(12) .
O22 C20 1.258(12) .
O23 C20 1.275(12) .
O24 C28 1.211(11) .
O25 C28 1.287(12) .
O25 Cu1 1.948(6) 2_766
O26 C13 1.255(11) .
O27 C13 1.253(12) .
O28 C14 1.279(12) .
O29 C14 1.228(12) .
O30 C26 1.233(12) .
O31 C26 1.260(12) .
O32 C27 1.258(11) .
O33 C27 1.253(10) .
O34 C34 1.306(12) .
O35 C34 1.200(12) .
O36 C35 1.245(12) .
O37 C35 1.242(12) .
O38 C41 1.229(11) .
O39 C41 1.295(11) .
O39 Cu3 1.964(7) 2_655
O41 C42 1.270(12) .
O40 C42 1.251(12) .
N1 C1 1.336(11) .
N1 C5 1.358(11) .
N2 C15 1.335(12) .
N2 C19 1.355(11) .
N2 Cu1 1.969(8) 2_766
N3 C24 1.326(11) .
N3 C23 1.343(12) .
N4 C12 1.334(12) .
N4 C8 1.337(11) .
N5 C33 1.340(12) .
N5 C29 1.356(12) .
N6 C40 1.342(11) .
N6 C36 1.360(11) .
N6 Cu3 1.976(8) 2_655
C1 C2 1.402(13) .
C1 H1 0.9300 .
C2 C3 1.402(13) .
C2 C6 1.534(13) .
C3 C4 1.383(13) .
C3 H3 0.9300 .
C4 C5 1.401(13) .
C4 H4 0.9300 .
C5 C7 1.507(13) .
C8 C9 1.365(13) .
C8 H8 0.9300 .
C9 C10 1.376(13) .
C9 C13 1.516(12) .
C10 C11 1.369(13) .
C10 H10 0.9300 .
C11 C12 1.375(14) .
C11 H11 0.9300 .
C12 C14 1.496(14) .
C15 C16 1.389(13) .
C15 H15 0.9300 .
C16 C17 1.388(13) .
C16 C20 1.498(14) .
C17 C18 1.382(13) .
C17 H17 0.9300 .
C18 C19 1.372(13) .
C18 H18 0.9300 .
C19 C28 1.521(13) .
C21 C25 1.359(13) .
C21 C22 1.390(13) .
C21 H21 0.9300 .
C22 C23 1.367(13) .
C22 H22 0.9300 .
C23 C26 1.504(13) .
C24 C25 1.386(12) .
C24 H24 0.9300 .
C25 C27 1.482(13) .
C29 C30 1.365(13) .
C29 C34 1.528(14) .
C30 C31 1.400(13) .
C30 H30 0.9300 .
C31 C32 1.377(13) .
C31 H31 0.9300 .
C32 C33 1.374(13) .
C32 C35 1.515(14) .
C33 H33 0.9300 .
C36 C37 1.375(13) .
C36 C41 1.514(13) .
C37 C38 1.380(13) .
C37 H37 0.9300 .
C38 C39 1.406(13) .
C38 H38 0.9300 .
C39 C40 1.391(13) .
C39 C42 1.515(13) .
C40 H40 0.9300 .
O1 H1A 0.8998 .
O1 H1B 0.9872 .
O2 H2A 0.8499 .
O2 H2B 0.8499 .
O3 H3A 0.8504 .
O3 H3B 0.8499 .
O4 H4A 0.8500 .
O4 H4B 0.8499 .
O13 H13A 0.8501 .
O13 H13B 0.8500 .

loop_
_geom_hbond_atom_site_label_D
_geom_hbond_atom_site_label_H
_geom_hbond_atom_site_label_A
_geom_hbond_distance_DH
_geom_hbond_distance_HA
_geom_hbond_distance_DA
_geom_hbond_angle_DHA
_geom_hbond_site_symmetry_A
O5 H5A O1 0.85 2.06 2.828(12) 150.6 .
O5 H5A O6 0.85 2.18 2.744(11) 124.0 .
O5 H5B O7 0.85 2.34 2.886(10) 122.2 .
O5 H5B O27 0.85 2.39 3.171(10) 153.2 .
O6 H6A O22 0.85 2.35 3.040(11) 138.6 .
O6 H6B O19 0.85 1.90 2.692(11) 153.6 2_676
O7 H7A O27 0.85 1.94 2.663(9) 142.7 .
O7 H7B O19 0.85 2.05 2.740(10) 138.3 2_576
O8 H8A O17 0.85 2.09 2.911(9) 162.6 2_666
O8 H8B O10 0.85 2.23 2.933(9) 140.2 2_666
O8 H8B O9 0.85 2.39 2.921(10) 120.8 .
O9 H9A O21 0.85 2.06 2.773(9) 140.6 .
O9 H9B O23 0.85 1.83 2.629(10) 156.9 .
O10 H10A O18 0.85 2.05 2.755(9) 139.5 2_576
O10 H10A O20 0.85 2.48 2.948(9) 115.8 .
O10 H10A O19 0.85 2.66 3.387(10) 144.8 2_576
O10 H10B O23 0.85 1.99 2.826(10) 165.5 1_455
O11 H11A O32 0.85 2.26 2.874(10) 129.4 .
O11 H11B O40 0.85 2.10 2.703(10) 127.8 2_845
O12 H12A O36 0.85 1.95 2.786(10) 165.4 1_655
O12 H12B O41 0.85 1.96 2.707(9) 145.7 2_845
O12 H12B O38 0.85 2.46 2.960(9) 118.7 .
O14 H14A O39 0.85 1.93 2.770(10) 169.0 .
O14 H14B O36 0.85 2.08 2.604(10) 119.6 .
O15 H15A O38 0.85 2.17 2.947(10) 151.8 .
O15 H15B O40 0.85 1.93 2.776(10) 173.3 2_745
O16 H16A O29 0.85 2.20 2.964(10) 148.9 1_455
O16 H16A O28 0.85 2.44 3.071(9) 131.4 1_455
O16 H16B O41 0.85 2.04 2.889(10) 173.3 1_365
O17 H17A O18 0.85 2.02 2.860(10) 171.3 2_576
O17 H17B O30 0.85 2.16 2.998(10) 168.3 2_666
O17 H17B O31 0.85 2.32 2.956(9) 131.8 2_666
O1 H1A O24 0.90 1.93 2.808(11) 163.1 1_465
O1 H1B O5 0.99 2.62 2.828(12) 91.8 .
O2 H2A O27 0.85 2.01 2.777(10) 148.9 1_655
O2 H2B O32 0.85 1.88 2.685(9) 158.6 1_565
O3 H3A O37 0.85 2.22 3.073(10) 178.8 1_565
O3 H3B O11 0.85 2.05 2.838(11) 154.5 1_465
O4 H4A O35 0.85 2.11 2.953(11) 168.8 1_655
O4 H4B O15 0.85 1.82 2.666(11) 179.8 1_565
O13 H13A O12 0.85 2.07 2.871(10) 157.7 2_755
O13 H13B O16 0.85 2.32 2.957(10) 131.7 1_655

loop_
_geom_torsion_atom_site_label_1
_geom_torsion_atom_site_label_2
_geom_torsion_atom_site_label_3
_geom_torsion_atom_site_label_4
_geom_torsion
_geom_torsion_site_symmetry_1
_geom_torsion_site_symmetry_2
_geom_torsion_site_symmetry_3
_geom_torsion_site_symmetry_4
O26 Pr2 O20 C7 129.7(10) . . . .
O22 Pr2 O20 C7 -73.9(11) . . . .
O9 Pr2 O20 C7 -22.6(10) . . . .
O7 Pr2 O20 C7 141.1(11) . . . .
O8 Pr2 O20 C7 27.8(12) . . . .
O6 Pr2 O20 C7 -109.3(11) . . . .
O10 Pr2 O20 C7 60.7(10) . . . .
O5 Pr2 O20 C7 -161.0(10) . . . .
O25 Cu1 O21 C7 -94.1(15) 2_766 . . .
N2 Cu1 O21 C7 -175.1(7) 2_766 . . .
N1 Cu1 O21 C7 -4.5(7) . . . .
O17 Cu1 O21 C7 91.1(7) . . . .
O26 Pr2 O22 C20 -134.4(10) . . . .
O9 Pr2 O22 C20 9.8(10) . . . .
O7 Pr2 O22 C20 174.9(9) . . . .
O8 Pr2 O22 C20 -64.8(10) . . . .
O20 Pr2 O22 C20 59.9(11) . . . .
O6 Pr2 O22 C20 93.5(10) . . . .
O10 Pr2 O22 C20 -47.5(11) . . . .
O5 Pr2 O22 C20 158.1(11) . . . .
O22 Pr2 O26 C13 -123.3(9) . . . .
O9 Pr2 O26 C13 177.8(8) . . . .
O7 Pr2 O26 C13 29.0(9) . . . .
O8 Pr2 O26 C13 162.1(10) . . . .
O20 Pr2 O26 C13 39.8(11) . . . .
O6 Pr2 O26 C13 -60.1(10) . . . .
O10 Pr2 O26 C13 101.2(9) . . . .
O5 Pr2 O26 C13 -42.3(9) . . . .
O31 Cu2 O28 C14 145(5) . . . .
N3 Cu2 O28 C14 176.4(7) . . . .
N4 Cu2 O28 C14 3.0(7) . . . .
O28 Cu2 O31 C26 29(5) . . . .
N3 Cu2 O31 C26 -2.2(7) . . . .
N4 Cu2 O31 C26 171.1(7) . . . .
O14 Pr1 O32 C27 -106.6(6) . . . .
O33 Pr1 O32 C27 6.4(6) . . . .
O11 Pr1 O32 C27 98.1(6) . . . .
O37 Pr1 O32 C27 -80.0(6) . . . .
O13 Pr1 O32 C27 -17.3(6) . . . .
O15 Pr1 O32 C27 -157.3(6) . . . .
O38 Pr1 O32 C27 148.2(6) . . . .
O12 Pr1 O32 C27 58.9(6) . . . .
O14 Pr1 O33 C27 127.4(6) . . . .
O11 Pr1 O33 C27 -78.0(6) . . . .
O37 Pr1 O33 C27 72.8(6) . . . .
O13 Pr1 O33 C27 149.2(7) . . . .
O15 Pr1 O33 C27 11.8(7) . . . .
O38 Pr1 O33 C27 -92.2(7) . . . .
O12 Pr1 O33 C27 -149.2(6) . . . .
O32 Pr1 O33 C27 -6.5(6) . . . .
O39 Cu3 O34 C34 -88.9(19) 2_655 . . .
N6 Cu3 O34 C34 -176.5(7) 2_655 . . .
N5 Cu3 O34 C34 -5.9(7) . . . .
O16 Cu3 O34 C34 88.7(7) . . . .
O14 Pr1 O37 C35 -15.5(9) . . . .
O33 Pr1 O37 C35 127.4(10) . . . .
O11 Pr1 O37 C35 176.7(9) . . . .
O13 Pr1 O37 C35 59.5(10) . . . .
O15 Pr1 O37 C35 -103.8(10) . . . .
O38 Pr1 O37 C35 -63.7(10) . . . .
O12 Pr1 O37 C35 47.2(11) . . . .
O32 Pr1 O37 C35 179.5(10) . . . .
O14 Pr1 O38 C41 26.3(10) . . . .
O33 Pr1 O38 C41 -125.1(10) . . . .
O11 Pr1 O38 C41 -139.7(11) . . . .
O37 Pr1 O38 C41 75.4(11) . . . .
O13 Pr1 O38 C41 -24.9(11) . . . .
O15 Pr1 O38 C41 116.2(11) . . . .
O12 Pr1 O38 C41 -62.3(10) . . . .
O32 Pr1 O38 C41 171.8(10) . . . .
O25 Cu1 N1 C1 -11.3(8) 2_766 . . .
O21 Cu1 N1 C1 -178.8(8) . . . .
N2 Cu1 N1 C1 -96(2) 2_766 . . .
O17 Cu1 N1 C1 93.5(8) . . . .
O25 Cu1 N1 C5 168.9(6) 2_766 . . .
O21 Cu1 N1 C5 1.3(6) . . . .
N2 Cu1 N1 C5 84(2) 2_766 . . .
O17 Cu1 N1 C5 -86.3(6) . . . .
O28 Cu2 N3 C24 3.5(9) . . . .
O31 Cu2 N3 C24 -178.6(9) . . . .
N4 Cu2 N3 C24 69(3) . . . .
O28 Cu2 N3 C23 -173.8(7) . . . .
O31 Cu2 N3 C23 4.2(7) . . . .
N4 Cu2 N3 C23 -108(3) . . . .
O28 Cu2 N4 C12 -1.5(7) . . . .
O31 Cu2 N4 C12 -179.1(7) . . . .
N3 Cu2 N4 C12 -68(3) . . . .
O28 Cu2 N4 C8 175.6(9) . . . .
O31 Cu2 N4 C8 -2.0(9) . . . .
N3 Cu2 N4 C8 109(3) . . . .
O34 Cu3 N5 C33 -175.8(9) . . . .
O39 Cu3 N5 C33 -5.4(9) 2_655 . . .
N6 Cu3 N5 C33 -92(2) 2_655 . . .
O16 Cu3 N5 C33 83.1(9) . . . .
O34 Cu3 N5 C29 3.4(7) . . . .
O39 Cu3 N5 C29 173.8(7) 2_655 . . .
N6 Cu3 N5 C29 87(2) 2_655 . . .
O16 Cu3 N5 C29 -97.7(7) . . . .
C5 N1 C1 C2 -1.3(14) . . . .
Cu1 N1 C1 C2 178.8(7) . . . .
N1 C1 C2 C3 0.1(14) . . . .
N1 C1 C2 C6 175.2(8) . . . .
C1 C2 C3 C4 0.2(15) . . . .
C6 C2 C3 C4 -174.8(9) . . . .
C2 C3 C4 C5 0.7(15) . . . .
C1 N1 C5 C4 2.3(14) . . . .
Cu1 N1 C5 C4 -177.9(7) . . . .
C1 N1 C5 C7 -178.3(8) . . . .
Cu1 N1 C5 C7 1.5(10) . . . .
C3 C4 C5 N1 -1.9(15) . . . .
C3 C4 C5 C7 178.7(9) . . . .
C3 C2 C6 O18 -2.2(15) . . . .
C1 C2 C6 O18 -177.2(9) . . . .
C3 C2 C6 O19 178.0(9) . . . .
C1 C2 C6 O19 3.0(14) . . . .
Pr2 O20 C7 O21 13.7(18) . . . .
Pr2 O20 C7 C5 -165.5(6) . . . .
Cu1 O21 C7 O20 -172.9(8) . . . .
Cu1 O21 C7 C5 6.3(10) . . . .
N1 C5 C7 O20 174.1(9) . . . .
C4 C5 C7 O20 -6.5(15) . . . .
N1 C5 C7 O21 -5.2(12) . . . .
C4 C5 C7 O21 174.2(9) . . . .
C12 N4 C8 C9 1.6(14) . . . .
Cu2 N4 C8 C9 -175.5(7) . . . .
N4 C8 C9 C10 -2.1(16) . . . .
N4 C8 C9 C13 173.8(9) . . . .
C8 C9 C10 C11 0.9(16) . . . .
C13 C9 C10 C11 -175.0(10) . . . .
C9 C10 C11 C12 0.7(16) . . . .
C8 N4 C12 C11 0.2(15) . . . .
Cu2 N4 C12 C11 177.8(8) . . . .
C8 N4 C12 C14 -177.5(9) . . . .
Cu2 N4 C12 C14 0.1(11) . . . .
C10 C11 C12 N4 -1.3(17) . . . .
C10 C11 C12 C14 176.2(10) . . . .
Pr2 O26 C13 O27 -41.9(16) . . . .
Pr2 O26 C13 C9 140.5(7) . . . .
C8 C9 C13 O26 11.5(14) . . . .
C10 C9 C13 O26 -172.7(10) . . . .
C8 C9 C13 O27 -166.3(10) . . . .
C10 C9 C13 O27 9.6(15) . . . .
Cu2 O28 C14 O29 177.6(9) . . . .
Cu2 O28 C14 C12 -3.7(12) . . . .
N4 C12 C14 O29 -178.8(10) . . . .
C11 C12 C14 O29 3.5(17) . . . .
N4 C12 C14 O28 2.4(14) . . . .
C11 C12 C14 O28 -175.3(10) . . . .
C19 N2 C15 C16 4.1(15) . . . .
Cu1 N2 C15 C16 -173.5(7) 2_766 . . .
N2 C15 C16 C17 -3.0(15) . . . .
N2 C15 C16 C20 177.8(9) . . . .
C15 C16 C17 C18 1.2(15) . . . .
C20 C16 C17 C18 -179.7(9) . . . .
C16 C17 C18 C19 -0.7(15) . . . .
C15 N2 C19 C18 -3.5(15) . . . .
Cu1 N2 C19 C18 174.5(8) 2_766 . . .
C15 N2 C19 C28 -179.8(9) . . . .
Cu1 N2 C19 C28 -1.8(10) 2_766 . . .
C17 C18 C19 N2 1.8(15) . . . .
C17 C18 C19 C28 177.7(9) . . . .
Pr2 O22 C20 O23 -28.8(17) . . . .
Pr2 O22 C20 C16 148.0(7) . . . .
C15 C16 C20 O22 -170.6(9) . . . .
C17 C16 C20 O22 10.3(16) . . . .
C15 C16 C20 O23 6.4(15) . . . .
C17 C16 C20 O23 -172.7(10) . . . .
C25 C21 C22 C23 1.1(16) . . . .
C24 N3 C23 C22 -3.3(15) . . . .
Cu2 N3 C23 C22 174.2(8) . . . .
C24 N3 C23 C26 177.3(9) . . . .
Cu2 N3 C23 C26 -5.1(10) . . . .
C21 C22 C23 N3 1.9(16) . . . .
C21 C22 C23 C26 -178.8(10) . . . .
C23 N3 C24 C25 1.9(15) . . . .
Cu2 N3 C24 C25 -175.3(7) . . . .
C22 C21 C25 C24 -2.5(16) . . . .
C22 C21 C25 C27 177.2(10) . . . .
N3 C24 C25 C21 1.1(16) . . . .
N3 C24 C25 C27 -178.6(9) . . . .
Cu2 O31 C26 O30 179.6(8) . . . .
Cu2 O31 C26 C23 -0.1(11) . . . .
N3 C23 C26 O30 -176.1(9) . . . .
C22 C23 C26 O30 4.5(16) . . . .
N3 C23 C26 O31 3.6(13) . . . .
C22 C23 C26 O31 -175.7(10) . . . .
Pr1 O33 C27 O32 12.5(11) . . . .
Pr1 O33 C27 C25 -166.2(7) . . . .
Pr1 O32 C27 O33 -11.6(10) . . . .
Pr1 O32 C27 C25 167.1(9) . . . .
C21 C25 C27 O33 -136.0(11) . . . .
C24 C25 C27 O33 43.7(14) . . . .
C21 C25 C27 O32 45.3(16) . . . .
C24 C25 C27 O32 -135.0(10) . . . .
Cu1 O25 C28 O24 173.2(9) 2_766 . . .
Cu1 O25 C28 C19 -5.7(11) 2_766 . . .
N2 C19 C28 O24 -174.1(10) . . . .
C18 C19 C28 O24 9.8(16) . . . .
N2 C19 C28 O25 4.9(13) . . . .
C18 C19 C28 O25 -171.3(9) . . . .
C33 N5 C29 C30 1.3(15) . . . .
Cu3 N5 C29 C30 -177.9(8) . . . .
C33 N5 C29 C34 178.5(9) . . . .
Cu3 N5 C29 C34 -0.8(11) . . . .
N5 C29 C30 C31 1.4(15) . . . .
C34 C29 C30 C31 -175.4(10) . . . .
C29 C30 C31 C32 -2.4(16) . . . .
C30 C31 C32 C33 0.7(16) . . . .
C30 C31 C32 C35 179.5(10) . . . .
C29 N5 C33 C32 -3.2(15) . . . .
Cu3 N5 C33 C32 176.0(7) . . . .
C31 C32 C33 N5 2.1(16) . . . .
C35 C32 C33 N5 -176.7(9) . . . .
Cu3 O34 C34 O35 -170.6(9) . . . .
Cu3 O34 C34 C29 6.8(11) . . . .
C30 C29 C34 O35 -9.2(16) . . . .
N5 C29 C34 O35 173.8(10) . . . .
C30 C29 C34 O34 173.2(10) . . . .
N5 C29 C34 O34 -3.9(13) . . . .
Pr1 O37 C35 O36 26.0(17) . . . .
Pr1 O37 C35 C32 -151.3(7) . . . .
C31 C32 C35 O37 -11.5(16) . . . .
C33 C32 C35 O37 167.3(9) . . . .
C31 C32 C35 O36 171.0(10) . . . .
C33 C32 C35 O36 -10.2(15) . . . .
C40 N6 C36 C37 -2.2(14) . . . .
Cu3 N6 C36 C37 176.9(8) 2_655 . . .
C40 N6 C36 C41 178.1(8) . . . .
Cu3 N6 C36 C41 -2.8(10) 2_655 . . .
N6 C36 C37 C38 1.3(15) . . . .
C41 C36 C37 C38 -179.1(9) . . . .
C36 C37 C38 C39 1.3(15) . . . .
C37 C38 C39 C40 -3.0(15) . . . .
C37 C38 C39 C42 174.6(9) . . . .
C36 N6 C40 C39 0.5(14) . . . .
Cu3 N6 C40 C39 -178.5(7) 2_655 . . .
C38 C39 C40 N6 2.1(15) . . . .
C42 C39 C40 N6 -175.6(9) . . . .
Pr1 O38 C41 O39 -12.4(18) . . . .
Pr1 O38 C41 C36 168.3(6) . . . .
Cu3 O39 C41 O38 171.8(8) 2_655 . . .
Cu3 O39 C41 C36 -8.8(11) 2_655 . . .
N6 C36 C41 O38 -172.9(9) . . . .
C37 C36 C41 O38 7.5(15) . . . .
N6 C36 C41 O39 7.8(13) . . . .
C37 C36 C41 O39 -171.9(9) . . . .
C40 C39 C42 O40 -3.5(15) . . . .
C38 C39 C42 O40 178.9(10) . . . .
C40 C39 C42 O41 174.3(9) . . . .
C38 C39 C42 O41 -3.3(15) . . . .
